data_7001915
loop_
_publ_author_name
'Zheng, Xiao-Dan'
'Jiang, Long'
'Feng, Xiao-Long'
'Lu, Tong-Bu'

_publ_section_title
;
 Constructions of 1D helical chains with left-handed/right-handed
 helicity: a correlation between the helicity of 1D chains and the
 chirality of building blocks
;
_journal_issue 34
_journal_name_full 'Dalton Transactions'
_journal_page_first 6802
_journal_page_last 6808
_journal_paper_doi 10.1039/b904081a
_journal_year 2009
_chemical_absolute_configuration ad
_chemical_formula_sum 'C20 H36 N10 Ni'
_chemical_formula_weight 475.30
_chemical_name_systematic
;
?
;
_space_group_IT_number 4
_symmetry_cell_setting monoclinic
_symmetry_space_group_name_Hall 'P 2yb'
_symmetry_space_group_name_H-M 'P 1 21 1'
_atom_sites_solution_hydrogens geom
_atom_sites_solution_primary direct
_atom_sites_solution_secondary difmap
_audit_creation_method SHELXL-97
_cell_angle_alpha 90.00
_cell_angle_beta 106.8180(10)
_cell_angle_gamma 90.00
_cell_formula_units_Z 2
_cell_length_a 7.40860(10)
_cell_length_b 18.7270(2)
_cell_length_c 8.89430(10)
_cell_measurement_reflns_used 2711
_cell_measurement_temperature 150(2)
_cell_measurement_theta_max 62.5332
_cell_measurement_theta_min 2.4654
_cell_volume 1181.22(3)
_computing_cell_refinement
;
CrysAlis RED, Oxford Diffraction Ltd.,
Version 1.171.31.7 (release 18-10-2006 CrysAlis171 .NET)
(compiled Oct 18 2006,16:28:17)
;
_computing_data_collection
;
CrysAlis CCD, Oxford Diffraction Ltd.,
Version 1.171.31.7 (release 18-10-2006 CrysAlis171 .NET)
(compiled Oct 18 2006,16:28:17)
;
_computing_data_reduction
;
CrysAlis RED, Oxford Diffraction Ltd.,
Version 1.171.31.7 (release 18-10-2006 CrysAlis171 .NET)
(compiled Oct 18 2006,16:28:17)
;
_computing_structure_refinement 'SHELXL-97 (Sheldrick, 1997)'
_computing_structure_solution 'SHELXS-97 (Sheldrick, 1990)'
_diffrn_ambient_temperature 150(2)
_diffrn_detector_area_resol_mean 16.0855
_diffrn_measured_fraction_theta_full 0.985
_diffrn_measured_fraction_theta_max 0.985
_diffrn_measurement_device_type 'Gemini S Ultra'
_diffrn_measurement_method '\w and \p scan'
_diffrn_radiation_monochromator graphite
_diffrn_radiation_source 'Enhance (Cu) X-ray Source'
_diffrn_radiation_type CuK\a
_diffrn_radiation_wavelength 1.54178
_diffrn_reflns_av_R_equivalents 0.0207
_diffrn_reflns_av_sigmaI/netI 0.0280
_diffrn_reflns_limit_h_max 7
_diffrn_reflns_limit_h_min -8
_diffrn_reflns_limit_k_max 21
_diffrn_reflns_limit_k_min -20
_diffrn_reflns_limit_l_max 9
_diffrn_reflns_limit_l_min -9
_diffrn_reflns_number 6707
_diffrn_reflns_theta_full 61.44
_diffrn_reflns_theta_max 61.44
_diffrn_reflns_theta_min 6.24
_exptl_absorpt_coefficient_mu 1.407
_exptl_absorpt_correction_T_max 0.8493
_exptl_absorpt_correction_T_min 0.6616
_exptl_absorpt_correction_type multi-scan
_exptl_absorpt_process_details
;
CrysAlis RED, Oxford Diffraction Ltd.,
Version 1.171.31.7 (release 18-10-2006 CrysAlis171 .NET)
(compiled Oct 18 2006,16:28:17)
Empirical absorption correction using spherical harmonics,
implemented in SCALE3 ABSPACK scaling algorithm.
;
_exptl_crystal_colour purple
_exptl_crystal_density_diffrn 1.336
_exptl_crystal_density_method 'not measured'
_exptl_crystal_description block
_exptl_crystal_F_000 508
_exptl_crystal_size_max 0.32
_exptl_crystal_size_mid 0.21
_exptl_crystal_size_min 0.12
_refine_diff_density_max 0.120
_refine_diff_density_min -0.215
_refine_diff_density_rms 0.037
_refine_ls_abs_structure_details 'Flack H D (1983), Acta Cryst. A39, 876-881'
_refine_ls_abs_structure_Flack 0.038(17)
_refine_ls_extinction_method none
_refine_ls_goodness_of_fit_ref 1.044
_refine_ls_hydrogen_treatment constr
_refine_ls_matrix_type full
_refine_ls_number_parameters 285
_refine_ls_number_reflns 3152
_refine_ls_number_restraints 10
_refine_ls_restrained_S_all 1.051
_refine_ls_R_factor_all 0.0217
_refine_ls_R_factor_gt 0.0204
_refine_ls_shift/su_max 0.000
_refine_ls_shift/su_mean 0.000
_refine_ls_structure_factor_coef Fsqd
_refine_ls_weighting_details 'calc w=1/[\s^2^(Fo^2^)+(0.0284P)^2^+0.0000P] where P=(Fo^2^+2Fc^2^)/3'
_refine_ls_weighting_scheme calc
_refine_ls_wR_factor_gt 0.0496
_refine_ls_wR_factor_ref 0.0500
_reflns_number_gt 3032
_reflns_number_total 3152
_reflns_threshold_expression >2sigma(I)
_cod_data_source_file b904081a.txt
_cod_data_source_block R-1
_cod_depositor_comments
;
The following automatic conversions were performed:
'_symmetry_cell_setting' value 'Monoclinic' changed to 'monoclinic'
according to '/home/saulius/struct/CIF-dictionaries/cif_core.dic'
dictionary named 'cif_core.dic' version 2.4.1 from 2010-06-29.

Automatic conversion script
Id: cif_fix_enum 1527 2010-12-29 10:47:43Z saulius 
;
_cod_original_cell_volume 1181.22(2)
_cod_original_sg_symbol_H-M P2(1)
_cod_database_code 7001915

loop_
_symmetry_equiv_pos_as_xyz
'x, y, z'
'-x, y+1/2, -z'

loop_
_atom_site_label
_atom_site_type_symbol
_atom_site_fract_x
_atom_site_fract_y
_atom_site_fract_z
_atom_site_U_iso_or_equiv
_atom_site_adp_type
_atom_site_occupancy
_atom_site_symmetry_multiplicity
_atom_site_calc_flag
_atom_site_refinement_flags
_atom_site_disorder_assembly
_atom_site_disorder_group
Ni1 Ni 0.13590(4) 0.249450(16) 0.27638(3) 0.01661(9) Uani 1 1 d . . .
N5 N -0.0403(2) 0.28845(9) 0.06972(19) 0.0221(4) Uani 1 1 d U . .
C10 C 0.3845(2) 0.24835(14) 0.0764(2) 0.0256(4) Uani 1 1 d . . .
H10A H 0.5078 0.2566 0.0570 0.031 Uiso 1 1 calc R . .
H10B H 0.2839 0.2616 -0.0198 0.031 Uiso 1 1 calc R . .
N1 N 0.1669(2) 0.33909(8) 0.43685(18) 0.0179(3) Uani 1 1 d . . .
H1C H 0.0541 0.3415 0.4626 0.021 Uiso 1 1 calc R . .
N8 N -0.1106(2) 0.22340(9) 0.33946(19) 0.0235(4) Uani 1 1 d U . .
C17 C -0.1371(3) 0.30474(11) -0.0536(2) 0.0212(4) Uani 1 1 d U . .
N9 N -0.2814(2) 0.18400(10) 0.5245(2) 0.0282(4) Uani 1 1 d U . .
C18 C -0.1962(3) 0.34659(12) -0.3016(3) 0.0249(5) Uani 1 1 d U . .
C3 C 0.2346(3) 0.11705(10) 0.4965(2) 0.0206(4) Uani 1 1 d . . .
H3 H 0.0953 0.1153 0.4802 0.025 Uiso 1 1 calc R . .
C14 C 0.2030(3) 0.41366(11) 0.3902(2) 0.0220(5) Uani 1 1 d . . .
C19 C -0.1864(2) 0.20518(11) 0.4299(2) 0.0205(4) Uani 1 1 d U . .
N6 N -0.2579(2) 0.32349(10) -0.18515(19) 0.0300(4) Uani 1 1 d U . .
C16 C 0.2502(3) 0.46466(12) 0.5317(3) 0.0314(5) Uani 1 1 d . . .
H16A H 0.1525 0.4611 0.5857 0.047 Uiso 1 1 calc R . .
H16B H 0.2557 0.5138 0.4952 0.047 Uiso 1 1 calc R . .
H16C H 0.3726 0.4516 0.6044 0.047 Uiso 1 1 calc R . .
C2 C 0.2822(2) 0.23793(11) 0.6164(2) 0.0203(5) Uani 1 1 d . . .
H2A H 0.3820 0.2229 0.7115 0.024 Uiso 1 1 calc R . .
H2B H 0.1586 0.2318 0.6369 0.024 Uiso 1 1 calc R . .
N2 N 0.2898(2) 0.19312(9) 0.48150(18) 0.0178(3) Uani 1 1 d . . .
H2C H 0.4150 0.1925 0.4806 0.021 Uiso 1 1 calc R . .
N7 N -0.1604(3) 0.36863(11) -0.4106(2) 0.0384(5) Uani 1 1 d U . .
C1 C 0.3097(3) 0.31528(11) 0.5815(2) 0.0225(4) Uani 1 1 d . . .
H1A H 0.3006 0.3451 0.6710 0.027 Uiso 1 1 calc R . .
H1B H 0.4372 0.3218 0.5692 0.027 Uiso 1 1 calc R . .
C5 C 0.2803(3) 0.07158(11) 0.3691(2) 0.0245(5) Uani 1 1 d . . .
H5A H 0.2689 0.0208 0.3963 0.029 Uiso 1 1 calc R . .
H5B H 0.4144 0.0799 0.3759 0.029 Uiso 1 1 calc R . .
C4 C 0.3330(3) 0.08588(12) 0.6582(2) 0.0269(5) Uani 1 1 d . . .
H4A H 0.4692 0.0938 0.6830 0.040 Uiso 1 1 calc R . .
H4B H 0.3077 0.0345 0.6579 0.040 Uiso 1 1 calc R . .
H4C H 0.2851 0.1093 0.7375 0.040 Uiso 1 1 calc R . .
N10 N -0.1049(3) 0.14334(11) 0.7923(2) 0.0407(5) Uani 1 1 d U . .
C20 C -0.1824(3) 0.16326(12) 0.6666(3) 0.0258(5) Uani 1 1 d U . .
N3 N 0.1822(2) 0.15682(9) 0.14328(18) 0.0212(4) Uani 1 1 d . . .
H3A H 0.0926 0.1606 0.0457 0.025 Uiso 1 1 calc R . .
C15 C 0.0208(3) 0.44057(12) 0.2743(3) 0.0287(5) Uani 1 1 d . . .
H15A H -0.0149 0.4088 0.1829 0.043 Uiso 1 1 calc R . .
H15B H 0.0402 0.4890 0.2403 0.043 Uiso 1 1 calc R . .
H15C H -0.0800 0.4411 0.3255 0.043 Uiso 1 1 calc R . .
C13 C 0.3670(3) 0.41517(11) 0.3173(2) 0.0249(5) Uani 1 1 d . . .
H13A H 0.3871 0.4655 0.2923 0.030 Uiso 1 1 calc R . .
H13B H 0.4818 0.3996 0.3990 0.030 Uiso 1 1 calc R . .
C9 C 0.3659(3) 0.17087(11) 0.1135(2) 0.0257(5) Uani 1 1 d . . .
H9A H 0.3765 0.1412 0.0244 0.031 Uiso 1 1 calc R . .
H9B H 0.4697 0.1574 0.2073 0.031 Uiso 1 1 calc R . .
C7 C -0.0445(3) 0.06754(12) 0.1724(3) 0.0333(5) Uani 1 1 d . . .
H7A H -0.0957 0.1039 0.2280 0.050 Uiso 1 1 calc R . .
H7B H -0.0606 0.0202 0.2134 0.050 Uiso 1 1 calc R . .
H7C H -0.1116 0.0695 0.0600 0.050 Uiso 1 1 calc R . .
N4 N 0.3694(2) 0.29327(9) 0.20957(18) 0.0200(4) Uani 1 1 d . . .
H4D H 0.4781 0.2867 0.2926 0.024 Uiso 1 1 calc R . .
C11 C 0.3525(3) 0.37087(11) 0.1698(2) 0.0238(4) Uani 1 1 d . . .
H11 H 0.2255 0.3794 0.0936 0.029 Uiso 1 1 calc R . .
C8 C 0.2391(4) 0.02714(13) 0.0997(3) 0.0386(6) Uani 1 1 d . . .
H8A H 0.1866 0.0379 -0.0123 0.058 Uiso 1 1 calc R . .
H8B H 0.2009 -0.0210 0.1210 0.058 Uiso 1 1 calc R . .
H8C H 0.3770 0.0298 0.1287 0.058 Uiso 1 1 calc R . .
C12 C 0.5027(3) 0.39657(13) 0.0944(3) 0.0381(6) Uani 1 1 d . . .
H12A H 0.6284 0.3863 0.1651 0.057 Uiso 1 1 calc R . .
H12B H 0.4892 0.4481 0.0755 0.057 Uiso 1 1 calc R . .
H12C H 0.4865 0.3717 -0.0056 0.057 Uiso 1 1 calc R . .
C6 C 0.1649(3) 0.08172(11) 0.1968(2) 0.0259(5) Uani 1 1 d . . .

loop_
_atom_site_aniso_label
_atom_site_aniso_U_11
_atom_site_aniso_U_22
_atom_site_aniso_U_33
_atom_site_aniso_U_23
_atom_site_aniso_U_13
_atom_site_aniso_U_12
Ni1 0.01700(14) 0.01841(16) 0.01339(16) 0.00107(15) 0.00277(11) -0.00088(15)
N5 0.0208(8) 0.0250(9) 0.0191(9) 0.0029(7) 0.0034(7) -0.0027(7)
C10 0.0268(9) 0.0312(11) 0.0219(9) 0.0007(12) 0.0117(7) -0.0004(12)
N1 0.0176(8) 0.0172(9) 0.0182(8) 0.0021(7) 0.0043(7) 0.0003(7)
N8 0.0189(7) 0.0277(9) 0.0212(8) 0.0024(7) 0.0015(7) -0.0028(6)
C17 0.0182(9) 0.0231(10) 0.0230(10) -0.0021(8) 0.0069(8) -0.0013(8)
N9 0.0212(8) 0.0395(11) 0.0236(9) 0.0052(8) 0.0061(7) -0.0019(7)
C18 0.0220(10) 0.0267(12) 0.0227(11) -0.0002(9) 0.0014(9) 0.0043(9)
C3 0.0223(10) 0.0190(11) 0.0192(10) 0.0036(9) 0.0042(8) 0.0005(8)
C14 0.0244(11) 0.0181(11) 0.0224(11) -0.0012(9) 0.0049(9) -0.0021(9)
C19 0.0140(9) 0.0222(11) 0.0219(10) -0.0006(8) -0.0002(8) -0.0001(7)
N6 0.0217(8) 0.0449(11) 0.0203(9) 0.0070(8) 0.0011(7) 0.0020(8)
C16 0.0381(12) 0.0226(12) 0.0331(13) -0.0057(10) 0.0099(10) -0.0028(10)
C2 0.0199(8) 0.0262(14) 0.0131(9) 0.0005(9) 0.0020(7) 0.0002(9)
N2 0.0178(8) 0.0194(9) 0.0165(8) 0.0001(7) 0.0054(7) -0.0006(6)
N7 0.0399(11) 0.0490(13) 0.0293(11) 0.0090(9) 0.0148(9) 0.0086(9)
C1 0.0233(10) 0.0232(12) 0.0180(10) -0.0006(9) 0.0012(8) 0.0001(8)
C5 0.0327(12) 0.0166(11) 0.0230(11) 0.0020(9) 0.0061(10) 0.0048(9)
C4 0.0310(11) 0.0255(12) 0.0220(11) 0.0079(9) 0.0041(9) 0.0040(9)
N10 0.0486(11) 0.0461(13) 0.0267(11) 0.0049(9) 0.0098(9) 0.0014(10)
C20 0.0263(10) 0.0264(11) 0.0272(11) -0.0030(9) 0.0120(9) -0.0031(9)
N3 0.0248(8) 0.0216(9) 0.0157(9) 0.0005(7) 0.0036(7) -0.0012(7)
C15 0.0286(11) 0.0225(11) 0.0316(13) 0.0033(10) 0.0035(10) 0.0042(9)
C13 0.0247(11) 0.0210(11) 0.0278(12) 0.0016(9) 0.0055(9) -0.0043(9)
C9 0.0256(10) 0.0272(12) 0.0256(11) -0.0060(9) 0.0093(9) -0.0004(9)
C7 0.0429(13) 0.0287(13) 0.0246(12) 0.0004(9) 0.0038(10) -0.0147(10)
N4 0.0191(8) 0.0219(10) 0.0182(8) -0.0002(7) 0.0042(7) 0.0005(7)
C11 0.0221(10) 0.0227(11) 0.0256(11) 0.0049(9) 0.0054(9) -0.0039(9)
C8 0.0622(15) 0.0256(13) 0.0279(12) -0.0063(10) 0.0129(11) 0.0005(11)
C12 0.0445(13) 0.0334(14) 0.0429(15) 0.0000(11) 0.0228(12) -0.0108(11)
C6 0.0367(11) 0.0203(11) 0.0199(11) 0.0000(8) 0.0071(9) -0.0015(9)

loop_
_atom_type_symbol
_atom_type_description
_atom_type_scat_dispersion_real
_atom_type_scat_dispersion_imag
_atom_type_scat_source
C C 0.0181 0.0091 'International Tables Vol C Tables 4.2.6.8 and 6.1.1.4'
H H 0.0000 0.0000 'International Tables Vol C Tables 4.2.6.8 and 6.1.1.4'
N N 0.0311 0.0180 'International Tables Vol C Tables 4.2.6.8 and 6.1.1.4'
Ni Ni -3.0029 0.5091 'International Tables Vol C Tables 4.2.6.8 and 6.1.1.4'

loop_
_geom_angle_atom_site_label_1
_geom_angle_atom_site_label_2
_geom_angle_atom_site_label_3
_geom_angle
_geom_angle_site_symmetry_1
_geom_angle_site_symmetry_3
_geom_angle_publ_flag
N5 Ni1 N8 86.88(6) . . ?
N5 Ni1 N2 170.27(7) . . ?
N8 Ni1 N2 87.01(6) . . ?
N5 Ni1 N4 88.33(6) . . ?
N8 Ni1 N4 170.75(6) . . ?
N2 Ni1 N4 98.73(6) . . ?
N5 Ni1 N1 103.42(6) . . ?
N8 Ni1 N1 86.53(6) . . ?
N2 Ni1 N1 83.76(6) . . ?
N4 Ni1 N1 86.90(6) . . ?
N5 Ni1 N3 87.49(6) . . ?
N8 Ni1 N3 104.10(6) . . ?
N2 Ni1 N3 86.66(6) . . ?
N4 Ni1 N3 83.57(6) . . ?
N1 Ni1 N3 165.31(6) . . ?
C17 N5 Ni1 173.76(16) . . ?
N4 C10 C9 109.84(15) . . ?
N4 C10 H10A 109.7 . . ?
C9 C10 H10A 109.7 . . ?
N4 C10 H10B 109.7 . . ?
C9 C10 H10B 109.7 . . ?
H10A C10 H10B 108.2 . . ?
C1 N1 C14 112.41(14) . . ?
C1 N1 Ni1 104.60(12) . . ?
C14 N1 Ni1 122.03(12) . . ?
C1 N1 H1C 105.5 . . ?
C14 N1 H1C 105.5 . . ?
Ni1 N1 H1C 105.5 . . ?
C19 N8 Ni1 151.80(14) . . ?
N5 C17 N6 174.6(2) . . ?
C19 N9 C20 116.88(17) . . ?
N7 C18 N6 173.3(2) . . ?
N2 C3 C4 112.27(16) . . ?
N2 C3 C5 109.78(16) . . ?
C4 C3 C5 109.67(16) . . ?
N2 C3 H3 108.3 . . ?
C4 C3 H3 108.3 . . ?
C5 C3 H3 108.3 . . ?
N1 C14 C15 107.45(15) . . ?
N1 C14 C13 111.07(16) . . ?
C15 C14 C13 111.23(17) . . ?
N1 C14 C16 111.58(16) . . ?
C15 C14 C16 107.15(18) . . ?
C13 C14 C16 108.31(17) . . ?
N8 C19 N9 176.4(2) . . ?
C17 N6 C18 119.40(17) . . ?
C14 C16 H16A 109.5 . . ?
C14 C16 H16B 109.5 . . ?
H16A C16 H16B 109.5 . . ?
C14 C16 H16C 109.5 . . ?
H16A C16 H16C 109.5 . . ?
H16B C16 H16C 109.5 . . ?
N2 C2 C1 109.81(15) . . ?
N2 C2 H2A 109.7 . . ?
C1 C2 H2A 109.7 . . ?
N2 C2 H2B 109.7 . . ?
C1 C2 H2B 109.7 . . ?
H2A C2 H2B 108.2 . . ?
C2 N2 C3 113.06(15) . . ?
C2 N2 Ni1 106.11(11) . . ?
C3 N2 Ni1 117.05(11) . . ?
C2 N2 H2C 106.7 . . ?
C3 N2 H2C 106.7 . . ?
Ni1 N2 H2C 106.7 . . ?
N1 C1 C2 111.33(15) . . ?
N1 C1 H1A 109.4 . . ?
C2 C1 H1A 109.4 . . ?
N1 C1 H1B 109.4 . . ?
C2 C1 H1B 109.4 . . ?
H1A C1 H1B 108.0 . . ?
C3 C5 C6 119.41(17) . . ?
C3 C5 H5A 107.5 . . ?
C6 C5 H5A 107.5 . . ?
C3 C5 H5B 107.5 . . ?
C6 C5 H5B 107.5 . . ?
H5A C5 H5B 107.0 . . ?
C3 C4 H4A 109.5 . . ?
C3 C4 H4B 109.5 . . ?
H4A C4 H4B 109.5 . . ?
C3 C4 H4C 109.5 . . ?
H4A C4 H4C 109.5 . . ?
H4B C4 H4C 109.5 . . ?
N10 C20 N9 176.1(2) . . ?
C9 N3 C6 112.92(15) . . ?
C9 N3 Ni1 104.61(12) . . ?
C6 N3 Ni1 122.08(12) . . ?
C9 N3 H3A 105.3 . . ?
C6 N3 H3A 105.3 . . ?
Ni1 N3 H3A 105.3 . . ?
C14 C15 H15A 109.5 . . ?
C14 C15 H15B 109.5 . . ?
H15A C15 H15B 109.5 . . ?
C14 C15 H15C 109.5 . . ?
H15A C15 H15C 109.5 . . ?
H15B C15 H15C 109.5 . . ?
C11 C13 C14 119.01(16) . . ?
C11 C13 H13A 107.6 . . ?
C14 C13 H13A 107.6 . . ?
C11 C13 H13B 107.6 . . ?
C14 C13 H13B 107.6 . . ?
H13A C13 H13B 107.0 . . ?
N3 C9 C10 110.94(16) . . ?
N3 C9 H9A 109.5 . . ?
C10 C9 H9A 109.5 . . ?
N3 C9 H9B 109.5 . . ?
C10 C9 H9B 109.5 . . ?
H9A C9 H9B 108.0 . . ?
C6 C7 H7A 109.5 . . ?
C6 C7 H7B 109.5 . . ?
H7A C7 H7B 109.5 . . ?
C6 C7 H7C 109.5 . . ?
H7A C7 H7C 109.5 . . ?
H7B C7 H7C 109.5 . . ?
C10 N4 C11 112.55(16) . . ?
C10 N4 Ni1 104.90(12) . . ?
C11 N4 Ni1 114.74(11) . . ?
C10 N4 H4D 108.1 . . ?
C11 N4 H4D 108.1 . . ?
Ni1 N4 H4D 108.1 . . ?
N4 C11 C13 110.15(16) . . ?
N4 C11 C12 112.80(17) . . ?
C13 C11 C12 108.97(17) . . ?
N4 C11 H11 108.3 . . ?
C13 C11 H11 108.3 . . ?
C12 C11 H11 108.3 . . ?
C6 C8 H8A 109.5 . . ?
C6 C8 H8B 109.5 . . ?
H8A C8 H8B 109.5 . . ?
C6 C8 H8C 109.5 . . ?
H8A C8 H8C 109.5 . . ?
H8B C8 H8C 109.5 . . ?
C11 C12 H12A 109.5 . . ?
C11 C12 H12B 109.5 . . ?
H12A C12 H12B 109.5 . . ?
C11 C12 H12C 109.5 . . ?
H12A C12 H12C 109.5 . . ?
H12B C12 H12C 109.5 . . ?
N3 C6 C7 107.11(16) . . ?
N3 C6 C5 110.98(16) . . ?
C7 C6 C5 111.72(18) . . ?
N3 C6 C8 111.54(17) . . ?
C7 C6 C8 108.55(18) . . ?
C5 C6 C8 106.97(17) . . ?

loop_
_geom_bond_atom_site_label_1
_geom_bond_atom_site_label_2
_geom_bond_distance
_geom_bond_site_symmetry_2
_geom_bond_publ_flag
Ni1 N5 2.0561(16) . ?
Ni1 N8 2.1166(16) . ?
Ni1 N2 2.1301(16) . ?
Ni1 N4 2.1480(15) . ?
Ni1 N1 2.1721(16) . ?
Ni1 N3 2.1825(16) . ?
N5 C17 1.164(3) . ?
C10 N4 1.483(3) . ?
C10 C9 1.503(3) . ?
C10 H10A 0.9900 . ?
C10 H10B 0.9900 . ?
N1 C1 1.478(2) . ?
N1 C14 1.503(3) . ?
N1 H1C 0.9300 . ?
N8 C19 1.158(2) . ?
C17 N6 1.299(3) . ?
N9 C19 1.305(3) . ?
N9 C20 1.323(3) . ?
C18 N7 1.154(3) . ?
C18 N6 1.320(3) . ?
C3 N2 1.499(3) . ?
C3 C4 1.528(3) . ?
C3 C5 1.531(3) . ?
C3 H3 1.0000 . ?
C14 C15 1.528(3) . ?
C14 C13 1.534(3) . ?
C14 C16 1.537(3) . ?
C16 H16A 0.9800 . ?
C16 H16B 0.9800 . ?
C16 H16C 0.9800 . ?
C2 N2 1.479(3) . ?
C2 C1 1.508(3) . ?
C2 H2A 0.9900 . ?
C2 H2B 0.9900 . ?
N2 H2C 0.9300 . ?
C1 H1A 0.9900 . ?
C1 H1B 0.9900 . ?
C5 C6 1.536(3) . ?
C5 H5A 0.9900 . ?
C5 H5B 0.9900 . ?
C4 H4A 0.9800 . ?
C4 H4B 0.9800 . ?
C4 H4C 0.9800 . ?
N10 C20 1.161(3) . ?
N3 C9 1.483(2) . ?
N3 C6 1.502(3) . ?
N3 H3A 0.9300 . ?
C15 H15A 0.9800 . ?
C15 H15B 0.9800 . ?
C15 H15C 0.9800 . ?
C13 C11 1.529(3) . ?
C13 H13A 0.9900 . ?
C13 H13B 0.9900 . ?
C9 H9A 0.9900 . ?
C9 H9B 0.9900 . ?
C7 C6 1.526(3) . ?
C7 H7A 0.9800 . ?
C7 H7B 0.9800 . ?
C7 H7C 0.9800 . ?
N4 C11 1.492(3) . ?
N4 H4D 0.9300 . ?
C11 C12 1.534(3) . ?
C11 H11 1.0000 . ?
C8 C6 1.538(3) . ?
C8 H8A 0.9800 . ?
C8 H8B 0.9800 . ?
C8 H8C 0.9800 . ?
C12 H12A 0.9800 . ?
C12 H12B 0.9800 . ?
C12 H12C 0.9800 . ?

loop_
_geom_hbond_atom_site_label_D
_geom_hbond_atom_site_label_H
_geom_hbond_atom_site_label_A
_geom_hbond_distance_DH
_geom_hbond_distance_HA
_geom_hbond_distance_DA
_geom_hbond_angle_DHA
_geom_hbond_site_symmetry_A
N1 H1C N7 0.93 2.26 3.151(2) 161.4 1_556
N2 H2C N9 0.93 2.17 3.093(2) 169.0 1_655
N3 H3A N10 0.93 2.33 3.239(3) 166.3 1_554

loop_
_geom_torsion_atom_site_label_1
_geom_torsion_atom_site_label_2
_geom_torsion_atom_site_label_3
_geom_torsion_atom_site_label_4
_geom_torsion
_geom_torsion_site_symmetry_1
_geom_torsion_site_symmetry_2
_geom_torsion_site_symmetry_3
_geom_torsion_site_symmetry_4
_geom_torsion_publ_flag
N8 Ni1 N5 C17 -101.0(14) . . . . ?
N2 Ni1 N5 C17 -49.8(16) . . . . ?
N4 Ni1 N5 C17 86.9(14) . . . . ?
N1 Ni1 N5 C17 173.3(14) . . . . ?
N3 Ni1 N5 C17 3.3(14) . . . . ?
N5 Ni1 N1 C1 -173.93(11) . . . . ?
N8 Ni1 N1 C1 100.12(12) . . . . ?
N2 Ni1 N1 C1 12.75(11) . . . . ?
N4 Ni1 N1 C1 -86.39(12) . . . . ?
N3 Ni1 N1 C1 -36.9(3) . . . . ?
N5 Ni1 N1 C14 -45.06(14) . . . . ?
N8 Ni1 N1 C14 -131.02(14) . . . . ?
N2 Ni1 N1 C14 141.61(14) . . . . ?
N4 Ni1 N1 C14 42.47(13) . . . . ?
N3 Ni1 N1 C14 92.0(3) . . . . ?
N5 Ni1 N8 C19 -169.3(3) . . . . ?
N2 Ni1 N8 C19 18.3(3) . . . . ?
N4 Ni1 N8 C19 -110.4(5) . . . . ?
N1 Ni1 N8 C19 -65.6(3) . . . . ?
N3 Ni1 N8 C19 104.1(3) . . . . ?
Ni1 N5 C17 N6 121(2) . . . . ?
C1 N1 C14 C15 -162.77(16) . . . . ?
Ni1 N1 C14 C15 71.82(19) . . . . ?
C1 N1 C14 C13 75.4(2) . . . . ?
Ni1 N1 C14 C13 -50.04(19) . . . . ?
C1 N1 C14 C16 -45.6(2) . . . . ?
Ni1 N1 C14 C16 -171.00(13) . . . . ?
Ni1 N8 C19 N9 -167(3) . . . . ?
C20 N9 C19 N8 161(3) . . . . ?
N5 C17 N6 C18 162(2) . . . . ?
N7 C18 N6 C17 -171(2) . . . . ?
C1 C2 N2 C3 -171.25(14) . . . . ?
C1 C2 N2 Ni1 -41.64(15) . . . . ?
C4 C3 N2 C2 -47.4(2) . . . . ?
C5 C3 N2 C2 -169.70(14) . . . . ?
C4 C3 N2 Ni1 -171.22(12) . . . . ?
C5 C3 N2 Ni1 66.52(17) . . . . ?
N5 Ni1 N2 C2 -122.4(4) . . . . ?
N8 Ni1 N2 C2 -71.26(11) . . . . ?
N4 Ni1 N2 C2 101.45(11) . . . . ?
N1 Ni1 N2 C2 15.57(11) . . . . ?
N3 Ni1 N2 C2 -175.58(12) . . . . ?
N5 Ni1 N2 C3 4.8(5) . . . . ?
N8 Ni1 N2 C3 56.00(13) . . . . ?
N4 Ni1 N2 C3 -131.30(13) . . . . ?
N1 Ni1 N2 C3 142.82(13) . . . . ?
N3 Ni1 N2 C3 -48.33(13) . . . . ?
C14 N1 C1 C2 -174.11(15) . . . . ?
Ni1 N1 C1 C2 -39.67(17) . . . . ?
N2 C2 C1 N1 57.34(19) . . . . ?
N2 C3 C5 C6 -69.7(2) . . . . ?
C4 C3 C5 C6 166.55(18) . . . . ?
C19 N9 C20 N10 -165(4) . . . . ?
N5 Ni1 N3 C9 99.91(12) . . . . ?
N8 Ni1 N3 C9 -173.94(11) . . . . ?
N2 Ni1 N3 C9 -87.87(12) . . . . ?
N4 Ni1 N3 C9 11.31(11) . . . . ?
N1 Ni1 N3 C9 -38.6(3) . . . . ?
N5 Ni1 N3 C6 -130.42(14) . . . . ?
N8 Ni1 N3 C6 -44.27(14) . . . . ?
N2 Ni1 N3 C6 41.80(13) . . . . ?
N4 Ni1 N3 C6 140.99(14) . . . . ?
N1 Ni1 N3 C6 91.1(3) . . . . ?
N1 C14 C13 C11 59.4(2) . . . . ?
C15 C14 C13 C11 -60.3(2) . . . . ?
C16 C14 C13 C11 -177.75(18) . . . . ?
C6 N3 C9 C10 -174.20(15) . . . . ?
Ni1 N3 C9 C10 -39.27(17) . . . . ?
N4 C10 C9 N3 59.31(19) . . . . ?
C9 C10 N4 C11 -169.86(14) . . . . ?
C9 C10 N4 Ni1 -44.45(16) . . . . ?
N5 Ni1 N4 C10 -70.03(12) . . . . ?
N8 Ni1 N4 C10 -128.8(4) . . . . ?
N2 Ni1 N4 C10 103.24(12) . . . . ?
N1 Ni1 N4 C10 -173.56(13) . . . . ?
N3 Ni1 N4 C10 17.63(12) . . . . ?
N5 Ni1 N4 C11 53.99(13) . . . . ?
N8 Ni1 N4 C11 -4.8(5) . . . . ?
N2 Ni1 N4 C11 -132.74(12) . . . . ?
N1 Ni1 N4 C11 -49.54(12) . . . . ?
N3 Ni1 N4 C11 141.65(13) . . . . ?
C10 N4 C11 C13 -171.61(14) . . . . ?
Ni1 N4 C11 C13 68.53(16) . . . . ?
C10 N4 C11 C12 -49.6(2) . . . . ?
Ni1 N4 C11 C12 -169.46(13) . . . . ?
C14 C13 C11 N4 -71.3(2) . . . . ?
C14 C13 C11 C12 164.43(18) . . . . ?
C9 N3 C6 C7 -162.22(16) . . . . ?
Ni1 N3 C6 C7 71.75(18) . . . . ?
C9 N3 C6 C5 75.6(2) . . . . ?
Ni1 N3 C6 C5 -50.4(2) . . . . ?
C9 N3 C6 C8 -43.6(2) . . . . ?
Ni1 N3 C6 C8 -169.61(14) . . . . ?
C3 C5 C6 N3 60.2(2) . . . . ?
C3 C5 C6 C7 -59.3(3) . . . . ?
C3 C5 C6 C8 -177.97(19) . . . . ?
